data_7056535
loop_
_publ_author_name
'Zhu, Zhao-Xia'
'Cai, Li-Zheng'
'Deng, Xiao-Wei'
'Zhou, Yanling'
'Yao, Min-Xia'

_publ_section_title
;
 Synthesis, structures and magnetism of heterotrimetallic Ni-Cu-Ln
 complexes based on a dicompartmental imine-oxime ligand
;
_journal_name_full 'New J. Chem.'
_journal_paper_doi 10.1039/C7NJ01955F
_journal_year 2017
_chemical_formula_sum 'C172 H170 Cu2 N8 Ni2 O34 Tb2'
_chemical_formula_weight 3455.49
_space_group_crystal_system monoclinic
_space_group_IT_number 14
_space_group_name_Hall '-P 2yn'
_space_group_name_H-M_alt 'P 1 21/n 1'
_symmetry_space_group_name_Hall '-P 2yn'
_symmetry_space_group_name_H-M 'P 1 21/n 1'
_atom_sites_solution_hydrogens mixed
_audit_creation_method SHELXL-2014/7
_audit_update_record
;
2017-08-18 deposited with the CCDC.
2017-08-22 downloaded from the CCDC.
;
_cell_angle_alpha 90
_cell_angle_beta 103.353(3)
_cell_angle_gamma 90
_cell_formula_units_Z 2
_cell_length_a 17.2827(6)
_cell_length_b 21.8727(11)
_cell_length_c 21.3196(8)
_cell_measurement_reflns_used 9969
_cell_measurement_temperature 173(2)
_cell_measurement_theta_max 24.68
_cell_measurement_theta_min 2.54
_cell_volume 7841.3(6)
_computing_cell_refinement 'Bruker SMART'
_computing_data_collection 'Bruker SMART'
_computing_data_reduction 'Bruker SAINT'
_computing_molecular_graphics 'Bruker SHELXTL'
_computing_publication_material 'Bruker SHELXTL'
_computing_structure_refinement 'SHELXL-2014/7 (Sheldrick, 2014)'
_computing_structure_solution 'Bruker SHELXTL'
_diffrn_ambient_temperature 173(2)
_diffrn_measured_fraction_theta_full 0.974
_diffrn_measured_fraction_theta_max 0.971
_diffrn_measurement_device_type 'CCD area detector'
_diffrn_measurement_method 'phi and omega scans'
_diffrn_radiation_type MoK\a
_diffrn_radiation_wavelength 0.71073
_diffrn_reflns_av_R_equivalents 0.0776
_diffrn_reflns_av_unetI/netI 0.0648
_diffrn_reflns_Laue_measured_fraction_full 0.974
_diffrn_reflns_Laue_measured_fraction_max 0.971
_diffrn_reflns_limit_h_max 20
_diffrn_reflns_limit_h_min -18
_diffrn_reflns_limit_k_max 26
_diffrn_reflns_limit_k_min -26
_diffrn_reflns_limit_l_max 25
_diffrn_reflns_limit_l_min -25
_diffrn_reflns_number 54049
_diffrn_reflns_point_group_measured_fraction_full 0.974
_diffrn_reflns_point_group_measured_fraction_max 0.971
_diffrn_reflns_theta_full 25.242
_diffrn_reflns_theta_max 25.392
_diffrn_reflns_theta_min 1.862
_exptl_absorpt_coefficient_mu 1.470
_exptl_absorpt_correction_T_max 0.7452
_exptl_absorpt_correction_T_min 0.6619
_exptl_absorpt_correction_type multi-scan
_exptl_absorpt_process_details 'SADABS (Bruker, 2013)'
_exptl_crystal_colour 'yellow brown'
_exptl_crystal_density_diffrn 1.464
_exptl_crystal_description prismatic
_exptl_crystal_F_000 3548
_exptl_crystal_size_max 0.260
_exptl_crystal_size_mid 0.230
_exptl_crystal_size_min 0.190
_refine_diff_density_max 2.337
_refine_diff_density_min -1.969
_refine_diff_density_rms 0.109
_refine_ls_extinction_method none
_refine_ls_goodness_of_fit_ref 1.097
_refine_ls_hydrogen_treatment constr
_refine_ls_matrix_type full
_refine_ls_number_parameters 1002
_refine_ls_number_reflns 14015
_refine_ls_number_restraints 10
_refine_ls_restrained_S_all 1.099
_refine_ls_R_factor_all 0.1004
_refine_ls_R_factor_gt 0.0514
_refine_ls_shift/su_max 0.001
_refine_ls_shift/su_mean 0.000
_refine_ls_structure_factor_coef Fsqd
_refine_ls_weighting_details 'w=1/[\s^2^(Fo^2^)+(0.0709P)^2^] where P=(Fo^2^+2Fc^2^)/3'
_refine_ls_weighting_scheme calc
_refine_ls_wR_factor_gt 0.1223
_refine_ls_wR_factor_ref 0.1366
_reflns_Friedel_coverage 0.000
_reflns_number_gt 9167
_reflns_number_total 14015
_reflns_threshold_expression 'I > 2\s(I)'
_cod_data_source_file c7nj01955f2.cif
_cod_data_source_block 2
_cod_database_code 7056535
_shelx_shelxl_version_number 2014/7
_shelx_space_group_comment
;
The symmetry employed for this shelxl refinement is uniquely defined
by the following loop, which should always be used as a source of
symmetry information in preference to the above space-group names.
They are only intended as comments.
;
_shelx_estimated_absorpt_t_min 0.701
_shelx_estimated_absorpt_t_max 0.768

loop_
_space_group_symop_operation_xyz
'x, y, z'
'-x+1/2, y+1/2, -z+1/2'
'-x, -y, -z'
'x-1/2, -y-1/2, z-1/2'

loop_
_atom_site_label
_atom_site_type_symbol
_atom_site_fract_x
_atom_site_fract_y
_atom_site_fract_z
_atom_site_U_iso_or_equiv
_atom_site_adp_type
_atom_site_occupancy
_atom_site_site_symmetry_order
_atom_site_calc_flag
_atom_site_refinement_flags_posn
_atom_site_refinement_flags_adp
Cu1 Cu 1.07081(3) 0.50842(3) 0.06967(3) 0.03025(16) Uani 1 1 d . .
Ni1 Ni 0.91977(4) 0.52254(3) 0.12152(3) 0.03324(18) Uani 1 1 d . .
O1 O 1.2087(2) 0.44568(19) 0.0464(2) 0.0494(11) Uani 1 1 d . .
H1 H 1.1961 0.4707 0.0159 0.074 Uiso 1 1 d R U
O2 O 1.01675(19) 0.46721(17) 0.12921(17) 0.0341(9) Uani 1 1 d . .
O3 O 0.98395(19) 0.56565(16) 0.06709(17) 0.0319(8) Uani 1 1 d . .
O4 O 1.14593(19) 0.52095(16) -0.03772(17) 0.0319(8) Uani 1 1 d . .
O13 O 0.9873(4) 0.5759(2) 0.2005(2) 0.0868(18) Uani 1 1 d . .
H13 H 0.9540 0.6034 0.2045 0.130 Uiso 1 1 d R U
O14 O 1.1695(3) 0.5660(3) 0.1475(3) 0.0826(17) Uani 1 1 d . U
H14 H 1.1580 0.5839 0.1791 0.124 Uiso 1 1 calc R U
N1 N 1.1480(2) 0.4420(2) 0.0786(2) 0.0365(11) Uani 1 1 d . .
N2 N 0.8746(3) 0.4674(2) 0.1790(2) 0.0413(12) Uani 1 1 d . .
N3 N 0.8389(3) 0.5903(2) 0.1097(3) 0.0481(13) Uani 1 1 d . .
N4 N 1.0985(2) 0.55062(19) -0.0026(2) 0.0283(10) Uani 1 1 d . .
C1 C 1.1535(3) 0.3950(3) 0.1159(3) 0.0464(16) Uani 1 1 d . .
H1A H 1.1980 0.3690 0.1180 0.056 Uiso 1 1 calc R U
C2 C 1.0987(3) 0.3781(3) 0.1547(3) 0.0421(14) Uani 1 1 d . .
C3 C 1.1129(4) 0.3217(3) 0.1857(3) 0.0519(17) Uani 1 1 d . .
H3 H 1.1595 0.2996 0.1833 0.062 Uiso 1 1 calc R U
C4 C 1.0617(4) 0.2970(3) 0.2198(3) 0.0558(18) Uani 1 1 d . .
C5 C 0.9936(4) 0.3301(3) 0.2220(3) 0.0461(15) Uani 1 1 d . .
H5 H 0.9567 0.3132 0.2441 0.055 Uiso 1 1 calc R U
C6 C 0.9777(3) 0.3877(2) 0.1927(2) 0.0362(13) Uani 1 1 d . .
C7 C 1.0305(3) 0.4131(3) 0.1578(3) 0.0347(13) Uani 1 1 d . .
C8 C 0.9047(3) 0.4161(3) 0.2010(3) 0.0396(14) Uani 1 1 d . .
H8 H 0.8755 0.3936 0.2259 0.047 Uiso 1 1 calc R U
C9 C 0.8017(4) 0.4858(4) 0.1979(4) 0.066(2) Uani 1 1 d . .
H9A H 0.8158 0.5124 0.2364 0.079 Uiso 1 1 calc R U
H9B H 0.7752 0.4489 0.2100 0.079 Uiso 1 1 calc R U
C10 C 0.7444(5) 0.5191(4) 0.1455(4) 0.080(3) Uani 1 1 d . .
H10A H 0.6912 0.5184 0.1554 0.096 Uiso 1 1 calc R U
H10B H 0.7404 0.4967 0.1045 0.096 Uiso 1 1 calc R U
C11 C 0.7670(4) 0.5861(3) 0.1357(4) 0.067(2) Uani 1 1 d . .
H11A H 0.7222 0.6065 0.1056 0.081 Uiso 1 1 calc R U
H11B H 0.7765 0.6079 0.1775 0.081 Uiso 1 1 calc R U
C12 C 0.8476(4) 0.6411(3) 0.0830(3) 0.0479(16) Uani 1 1 d . .
H12 H 0.8084 0.6713 0.0841 0.057 Uiso 1 1 calc R U
C13 C 0.9102(3) 0.6592(3) 0.0508(3) 0.0412(15) Uani 1 1 d . .
C14 C 0.9004(4) 0.7179(3) 0.0224(4) 0.0566(19) Uani 1 1 d . .
H14A H 0.8588 0.7434 0.0295 0.068 Uiso 1 1 calc R U
C15 C 0.9495(4) 0.7392(3) -0.0152(4) 0.0553(18) Uani 1 1 d . .
C16 C 1.0084(4) 0.7015(3) -0.0260(3) 0.0448(15) Uani 1 1 d . .
H16 H 1.0413 0.7154 -0.0532 0.054 Uiso 1 1 calc R U
C17 C 1.0220(3) 0.6430(2) 0.0017(3) 0.0325(12) Uani 1 1 d . .
C18 C 0.9731(3) 0.6208(2) 0.0419(2) 0.0292(12) Uani 1 1 d . .
C19 C 1.0789(3) 0.6056(2) -0.0205(2) 0.0278(12) Uani 1 1 d . .
H19 H 1.1044 0.6233 -0.0511 0.033 Uiso 1 1 calc R U
C20 C 1.0779(5) 0.2354(3) 0.2534(4) 0.076(2) Uani 1 1 d . .
H20A H 1.0298 0.2101 0.2423 0.113 Uiso 1 1 calc R U
H20B H 1.0929 0.2415 0.3001 0.113 Uiso 1 1 calc R U
H20C H 1.1213 0.2148 0.2393 0.113 Uiso 1 1 calc R U
C21 C 0.9366(5) 0.8014(3) -0.0458(5) 0.102(4) Uani 1 1 d . .
H21A H 0.9662 0.8319 -0.0161 0.153 Uiso 1 1 calc R U
H21B H 0.8798 0.8113 -0.0556 0.153 Uiso 1 1 calc R U
H21C H 0.9555 0.8014 -0.0858 0.153 Uiso 1 1 calc R U
C82 C 1.0237(5) 0.5594(4) 0.2607(3) 0.077(2) Uani 1 1 d . .
H82A H 1.0384 0.5161 0.2612 0.115 Uiso 1 1 calc R U
H82B H 0.9877 0.5659 0.2895 0.115 Uiso 1 1 calc R U
H82C H 1.0717 0.5842 0.2754 0.115 Uiso 1 1 calc R U
C83 C 1.2218(6) 0.6043(5) 0.1206(6) 0.143(5) Uani 1 1 d . U
H83A H 1.2491 0.5793 0.0942 0.214 Uiso 1 1 calc R U
H83B H 1.2612 0.6234 0.1556 0.214 Uiso 1 1 calc R U
H83C H 1.1906 0.6361 0.0938 0.214 Uiso 1 1 calc R U
Tb1 Tb 0.76965(2) 0.80874(2) 0.18206(2) 0.03503(10) Uani 1 1 d . .
O5 O 0.7214(2) 0.80800(18) 0.27645(17) 0.0385(9) Uani 1 1 d . .
O6 O 0.8632(2) 0.86217(19) 0.26571(18) 0.0446(10) Uani 1 1 d . .
O7 O 0.8245(2) 0.72001(19) 0.23530(19) 0.0465(11) Uani 1 1 d . .
O8 O 0.8963(2) 0.7907(2) 0.15837(18) 0.0456(11) Uani 1 1 d . .
O9 O 0.6527(2) 0.86807(18) 0.15912(17) 0.0385(9) Uani 1 1 d . .
O10 O 0.7973(2) 0.90276(19) 0.13886(18) 0.0411(10) Uani 1 1 d . .
O11 O 0.6687(2) 0.73348(18) 0.15492(18) 0.0423(10) Uani 1 1 d . .
O12 O 0.7399(2) 0.79468(17) 0.06936(17) 0.0341(9) Uani 1 1 d . .
C22 C 0.6597(4) 0.7222(3) 0.3465(4) 0.0567(18) Uani 1 1 d . .
H22 H 0.6440 0.7201 0.3008 0.068 Uiso 1 1 calc R U
C23 C 0.6257(4) 0.6834(4) 0.3840(5) 0.080(3) Uani 1 1 d . .
H23 H 0.5871 0.6543 0.3638 0.096 Uiso 1 1 calc R U
C24 C 0.6471(5) 0.6864(5) 0.4500(6) 0.092(3) Uani 1 1 d . .
H24 H 0.6248 0.6585 0.4751 0.111 Uiso 1 1 calc R U
C25 C 0.7000(5) 0.7293(5) 0.4796(4) 0.089(3) Uani 1 1 d . .
H25 H 0.7130 0.7325 0.5253 0.107 Uiso 1 1 calc R U
C26 C 0.7351(4) 0.7684(4) 0.4428(3) 0.065(2) Uani 1 1 d . .
H26 H 0.7720 0.7983 0.4636 0.078 Uiso 1 1 calc R U
C27 C 0.7164(3) 0.7639(3) 0.3757(3) 0.0438(15) Uani 1 1 d . .
C28 C 0.7573(3) 0.8014(3) 0.3342(3) 0.0382(14) Uani 1 1 d . .
C29 C 0.8333(3) 0.8258(3) 0.3620(3) 0.0405(14) Uani 1 1 d . .
H29 H 0.8538 0.8207 0.4070 0.049 Uiso 1 1 calc R U
C30 C 0.8801(3) 0.8570(3) 0.3265(3) 0.0383(14) Uani 1 1 d . .
C31 C 0.9553(3) 0.8849(3) 0.3626(3) 0.0402(14) Uani 1 1 d . .
C32 C 0.9652(4) 0.9067(3) 0.4256(3) 0.0519(17) Uani 1 1 d . .
H32 H 0.9221 0.9043 0.4462 0.062 Uiso 1 1 calc R U
C33 C 1.0364(4) 0.9316(3) 0.4584(3) 0.0621(19) Uani 1 1 d . .
H33 H 1.0418 0.9452 0.5015 0.075 Uiso 1 1 calc R U
C34 C 1.0994(4) 0.9370(3) 0.4297(4) 0.0613(19) Uani 1 1 d . .
H34 H 1.1482 0.9545 0.4524 0.074 Uiso 1 1 calc R U
C35 C 1.0905(4) 0.9165(3) 0.3672(4) 0.0600(19) Uani 1 1 d . .
H35 H 1.1336 0.9202 0.3467 0.072 Uiso 1 1 calc R U
C36 C 1.0203(4) 0.8908(3) 0.3340(3) 0.0496(16) Uani 1 1 d . .
H36 H 1.0158 0.8768 0.2911 0.059 Uiso 1 1 calc R U
C37 C 0.8377(3) 0.6481(3) 0.3416(3) 0.0461(15) Uani 1 1 d . .
H37 H 0.7902 0.6454 0.3088 0.055 Uiso 1 1 calc R U
C38 C 0.8398(4) 0.6240(3) 0.4017(3) 0.061(2) Uani 1 1 d . .
H38 H 0.7937 0.6054 0.4103 0.074 Uiso 1 1 calc R U
C39 C 0.9083(4) 0.6270(3) 0.4488(3) 0.0562(18) Uani 1 1 d . .
H39 H 0.9099 0.6098 0.4900 0.067 Uiso 1 1 calc R U
C40 C 0.9749(4) 0.6548(3) 0.4371(3) 0.0516(17) Uani 1 1 d . .
H40 H 1.0220 0.6575 0.4704 0.062 Uiso 1 1 calc R U
C41 C 0.9732(4) 0.6788(3) 0.3768(3) 0.0434(15) Uani 1 1 d . .
H41 H 1.0195 0.6973 0.3684 0.052 Uiso 1 1 calc R U
C42 C 0.9040(3) 0.6761(3) 0.3287(3) 0.0359(13) Uani 1 1 d . .
C43 C 0.8949(3) 0.7083(3) 0.2648(3) 0.0373(14) Uani 1 1 d . .
C44 C 0.9614(3) 0.7233(3) 0.2413(3) 0.0453(16) Uani 1 1 d . .
H44 H 1.0111 0.7052 0.2609 0.054 Uiso 1 1 calc R U
C45 C 0.9576(3) 0.7643(3) 0.1893(3) 0.0422(15) Uani 1 1 d . .
C46 C 1.0343(3) 0.7801(3) 0.1720(3) 0.0406(14) Uani 1 1 d . .
C47 C 1.0936(3) 0.7378(3) 0.1706(3) 0.0526(17) Uani 1 1 d . .
H47 H 1.0849 0.6957 0.1776 0.063 Uiso 1 1 calc R U
C48 C 1.1652(4) 0.7568(4) 0.1591(3) 0.0574(19) Uani 1 1 d . .
H48 H 1.2056 0.7276 0.1584 0.069 Uiso 1 1 calc R U
C49 C 1.1786(4) 0.8171(4) 0.1488(3) 0.066(2) Uani 1 1 d . .
H49 H 1.2281 0.8297 0.1408 0.080 Uiso 1 1 calc R U
C50 C 1.1209(4) 0.8593(4) 0.1502(3) 0.068(2) Uani 1 1 d . .
H50 H 1.1309 0.9014 0.1441 0.082 Uiso 1 1 calc R U
C51 C 1.0477(4) 0.8413(3) 0.1604(3) 0.0546(18) Uani 1 1 d . .
H51 H 1.0070 0.8706 0.1595 0.066 Uiso 1 1 calc R U
C52 C 0.4911(3) 0.8843(3) 0.1287(3) 0.0522(18) Uani 1 1 d . .
H52 H 0.5099 0.8442 0.1411 0.063 Uiso 1 1 calc R U
C53 C 0.4128(4) 0.9006(4) 0.1279(3) 0.073(2) Uani 1 1 d . .
H53 H 0.3783 0.8719 0.1409 0.088 Uiso 1 1 calc R U
C54 C 0.3859(4) 0.9572(5) 0.1088(3) 0.075(3) Uani 1 1 d . .
H54 H 0.3324 0.9678 0.1082 0.090 Uiso 1 1 calc R U
C55 C 0.4348(4) 0.9995(4) 0.0904(3) 0.065(2) Uani 1 1 d . .
H55 H 0.4149 1.0390 0.0769 0.078 Uiso 1 1 calc R U
C56 C 0.5124(3) 0.9851(3) 0.0913(3) 0.0481(16) Uani 1 1 d . .
H56 H 0.5462 1.0144 0.0784 0.058 Uiso 1 1 calc R U
C57 C 0.5408(3) 0.9271(3) 0.1113(2) 0.0368(14) Uani 1 1 d . .
C58 C 0.6271(3) 0.9098(3) 0.1189(2) 0.0313(12) Uani 1 1 d . .
C59 C 0.6727(3) 0.9405(3) 0.0818(2) 0.0340(13) Uani 1 1 d . .
H59 H 0.6465 0.9667 0.0479 0.041 Uiso 1 1 calc R U
C60 C 0.7552(3) 0.9337(3) 0.0934(3) 0.0350(13) Uani 1 1 d . .
C61 C 0.8001(3) 0.9630(3) 0.0488(2) 0.0325(12) Uani 1 1 d . .
C62 C 0.7748(3) 1.0151(3) 0.0129(3) 0.0380(13) Uani 1 1 d . .
H62 H 0.7270 1.0346 0.0167 0.046 Uiso 1 1 calc R U
C63 C 0.8181(3) 1.0390(3) -0.0281(3) 0.0460(15) Uani 1 1 d . .
H63 H 0.8009 1.0758 -0.0508 0.055 Uiso 1 1 calc R U
C64 C 0.8853(4) 1.0105(3) -0.0366(3) 0.0500(17) Uani 1 1 d . .
H64 H 0.9137 1.0263 -0.0662 0.060 Uiso 1 1 calc R U
C65 C 0.9116(3) 0.9577(3) -0.0009(3) 0.0506(17) Uani 1 1 d . .
H65 H 0.9587 0.9377 -0.0055 0.061 Uiso 1 1 calc R U
C66 C 0.8688(3) 0.9346(3) 0.0412(3) 0.0416(14) Uani 1 1 d . .
H66 H 0.8868 0.8986 0.0652 0.050 Uiso 1 1 calc R U
C67 C 0.5674(5) 0.6316(3) 0.1578(4) 0.069(2) Uani 1 1 d . .
H67 H 0.6189 0.6285 0.1855 0.083 Uiso 1 1 calc R U
C68 C 0.5084(6) 0.5898(4) 0.1643(5) 0.093(3) Uani 1 1 d . .
H68 H 0.5207 0.5572 0.1945 0.111 Uiso 1 1 calc DR U
C69 C 0.4330(7) 0.5960(4) 0.1270(5) 0.091(3) Uani 1 1 d . .
H69 H 0.3924 0.5685 0.1320 0.109 Uiso 1 1 calc R U
C70 C 0.4162(6) 0.6420(5) 0.0823(4) 0.093(3) Uani 1 1 d . .
H70 H 0.3636 0.6466 0.0569 0.112 Uiso 1 1 calc R U
C71 C 0.4757(5) 0.6823(4) 0.0738(4) 0.071(2) Uani 1 1 d . .
H71 H 0.4639 0.7133 0.0418 0.085 Uiso 1 1 calc R U
C72 C 0.5521(4) 0.6770(3) 0.1122(3) 0.0464(16) Uani 1 1 d . .
C73 C 0.6195(4) 0.7178(3) 0.1043(3) 0.0391(14) Uani 1 1 d . .
C74 C 0.6230(3) 0.7343(3) 0.0413(3) 0.0409(14) Uani 1 1 d . .
H74 H 0.5816 0.7212 0.0064 0.049 Uiso 1 1 calc R U
C75 C 0.6848(3) 0.7693(2) 0.0277(3) 0.0352(13) Uani 1 1 d . .
C76 C 0.6879(3) 0.7805(3) -0.0413(2) 0.0330(12) Uani 1 1 d . .
C77 C 0.6679(4) 0.7349(3) -0.0880(3) 0.0480(16) Uani 1 1 d . .
H77 H 0.6504 0.6960 -0.0768 0.058 Uiso 1 1 calc R U
C78 C 0.6737(4) 0.7463(3) -0.1513(3) 0.0561(18) Uani 1 1 d . .
H78 H 0.6605 0.7152 -0.1831 0.067 Uiso 1 1 calc R U
C79 C 0.6987(4) 0.8026(3) -0.1675(3) 0.0513(17) Uani 1 1 d . .
H79 H 0.7030 0.8105 -0.2104 0.062 Uiso 1 1 calc R U
C80 C 0.7171(4) 0.8472(3) -0.1215(3) 0.0509(17) Uani 1 1 d . .
H80 H 0.7332 0.8863 -0.1332 0.061 Uiso 1 1 calc R U
C81 C 0.7127(3) 0.8365(3) -0.0581(3) 0.0424(14) Uani 1 1 d . .
H81 H 0.7268 0.8678 -0.0266 0.051 Uiso 1 1 calc R U
O15 O 0.4272(3) 0.5060(2) 0.2960(2) 0.0672(14) Uani 1 1 d . .
H15 H 0.4028 0.5094 0.2572 0.101 Uiso 1 1 calc DR U
C84 C 0.4390(5) 0.5645(4) 0.3244(5) 0.087(3) Uani 1 1 d . .
H84A H 0.4789 0.5620 0.3653 0.130 Uiso 1 1 calc R U
H84B H 0.3888 0.5795 0.3324 0.130 Uiso 1 1 calc R U
H84C H 0.4576 0.5926 0.2952 0.130 Uiso 1 1 calc R U
O16 O 0.2710(3) 0.4905(3) 0.2294(3) 0.101(2) Uani 1 1 d . .
H16A H 0.2746 0.5287 0.2293 0.151 Uiso 1 1 calc DR U
C85 C 0.2329(5) 0.4728(5) 0.2754(4) 0.105(3) Uani 1 1 d . .
H85A H 0.1823 0.4948 0.2695 0.157 Uiso 1 1 calc R U
H85B H 0.2662 0.4821 0.3181 0.157 Uiso 1 1 calc R U
H85C H 0.2226 0.4287 0.2718 0.157 Uiso 1 1 calc R U
O17 O 0.5747(3) 0.4721(3) 0.2865(3) 0.0812(17) Uani 1 1 d D .
H17 H 0.5329 0.4866 0.2943 0.122 Uiso 1 1 calc R U
C86 C 0.6363(7) 0.5196(6) 0.2964(7) 0.191(7) Uani 1 1 d D .
H86A H 0.6679 0.5152 0.2639 0.286 Uiso 1 1 calc R U
H86B H 0.6710 0.5153 0.3395 0.286 Uiso 1 1 calc R U
H86C H 0.6111 0.5600 0.2922 0.286 Uiso 1 1 calc DR U

loop_
_atom_site_aniso_label
_atom_site_aniso_U_11
_atom_site_aniso_U_22
_atom_site_aniso_U_33
_atom_site_aniso_U_23
_atom_site_aniso_U_13
_atom_site_aniso_U_12
Cu1 0.0258(3) 0.0355(4) 0.0311(4) 0.0046(3) 0.0098(3) 0.0000(3)
Ni1 0.0391(4) 0.0357(4) 0.0304(4) -0.0032(3) 0.0192(3) -0.0041(3)
O1 0.041(2) 0.058(3) 0.055(3) 0.023(2) 0.024(2) 0.018(2)
O2 0.0279(19) 0.041(2) 0.033(2) 0.0099(18) 0.0075(16) -0.0026(16)
O3 0.0298(19) 0.035(2) 0.036(2) 0.0013(18) 0.0179(16) -0.0013(16)
O4 0.0292(19) 0.035(2) 0.036(2) -0.0023(17) 0.0171(16) 0.0044(15)
O13 0.147(5) 0.059(3) 0.040(3) 0.002(3) -0.007(3) -0.032(3)
O14 0.055(3) 0.105(5) 0.074(4) -0.038(3) -0.011(3) 0.008(3)
N1 0.028(2) 0.043(3) 0.040(3) 0.011(2) 0.011(2) 0.004(2)
N2 0.051(3) 0.047(3) 0.033(3) -0.003(2) 0.024(2) -0.011(2)
N3 0.057(3) 0.037(3) 0.065(4) -0.007(3) 0.043(3) 0.001(2)
N4 0.028(2) 0.030(3) 0.029(2) -0.003(2) 0.0110(18) 0.0003(19)
C1 0.031(3) 0.053(4) 0.053(4) 0.015(3) 0.004(3) 0.011(3)
C2 0.041(3) 0.039(4) 0.043(4) 0.012(3) 0.003(3) -0.007(3)
C3 0.051(4) 0.047(4) 0.055(4) 0.010(3) 0.004(3) 0.001(3)
C4 0.070(5) 0.048(4) 0.042(4) 0.015(3) -0.002(3) -0.011(3)
C5 0.058(4) 0.043(4) 0.038(4) -0.001(3) 0.012(3) -0.014(3)
C6 0.051(3) 0.033(3) 0.022(3) -0.001(2) 0.001(2) -0.014(3)
C7 0.039(3) 0.035(3) 0.027(3) 0.002(3) 0.002(2) -0.005(2)
C8 0.047(3) 0.049(4) 0.026(3) 0.000(3) 0.015(3) -0.015(3)
C9 0.048(4) 0.096(6) 0.066(5) 0.020(4) 0.039(4) 0.004(4)
C10 0.074(6) 0.083(6) 0.100(7) 0.013(5) 0.056(5) 0.009(4)
C11 0.074(5) 0.043(4) 0.108(6) 0.007(4) 0.070(5) 0.004(3)
C12 0.051(4) 0.036(4) 0.069(5) -0.005(3) 0.039(3) 0.002(3)
C13 0.046(3) 0.034(3) 0.053(4) -0.008(3) 0.033(3) 0.000(3)
C14 0.064(4) 0.026(3) 0.095(6) 0.004(4) 0.050(4) 0.008(3)
C15 0.058(4) 0.026(3) 0.095(6) 0.011(3) 0.045(4) 0.007(3)
C16 0.054(4) 0.033(4) 0.056(4) 0.008(3) 0.029(3) -0.002(3)
C17 0.033(3) 0.031(3) 0.037(3) -0.007(3) 0.015(2) -0.005(2)
C18 0.034(3) 0.022(3) 0.035(3) -0.008(2) 0.015(2) -0.005(2)
C19 0.028(3) 0.032(3) 0.025(3) -0.001(2) 0.010(2) -0.004(2)
C20 0.095(6) 0.049(5) 0.086(6) 0.021(4) 0.029(5) -0.004(4)
C21 0.116(7) 0.030(4) 0.194(11) 0.035(5) 0.104(7) 0.030(4)
C82 0.081(5) 0.082(6) 0.052(5) -0.002(4) -0.014(4) 0.025(4)
C83 0.108(7) 0.097(8) 0.180(10) 0.005(7) -0.056(7) -0.044(6)
Tb1 0.03174(15) 0.05173(19) 0.02377(15) 0.01062(13) 0.01083(10) 0.01505(13)
O5 0.038(2) 0.053(3) 0.027(2) 0.0079(19) 0.0115(16) 0.0150(18)
O6 0.040(2) 0.064(3) 0.033(2) 0.012(2) 0.0120(18) 0.0048(19)
O7 0.038(2) 0.062(3) 0.041(2) 0.027(2) 0.0119(19) 0.018(2)
O8 0.035(2) 0.075(3) 0.030(2) 0.018(2) 0.0158(17) 0.022(2)
O9 0.033(2) 0.052(3) 0.032(2) 0.011(2) 0.0119(16) 0.0139(18)
O10 0.030(2) 0.058(3) 0.034(2) 0.015(2) 0.0046(17) 0.0118(18)
O11 0.046(2) 0.052(3) 0.032(2) 0.018(2) 0.0164(19) 0.0094(19)
O12 0.034(2) 0.045(2) 0.024(2) 0.0090(17) 0.0087(16) 0.0086(17)
C22 0.042(4) 0.054(4) 0.078(5) 0.002(4) 0.022(3) 0.012(3)
C23 0.046(4) 0.056(5) 0.148(9) 0.025(6) 0.042(5) 0.005(4)
C24 0.054(5) 0.101(8) 0.128(9) 0.078(7) 0.034(5) 0.023(5)
C25 0.078(6) 0.136(9) 0.061(5) 0.041(6) 0.031(5) 0.004(6)
C26 0.056(4) 0.102(6) 0.043(4) 0.025(4) 0.020(3) -0.005(4)
C27 0.042(3) 0.046(4) 0.048(4) 0.010(3) 0.020(3) 0.012(3)
C28 0.042(3) 0.047(4) 0.030(3) 0.003(3) 0.016(2) 0.016(3)
C29 0.043(3) 0.057(4) 0.022(3) 0.012(3) 0.008(2) 0.007(3)
C30 0.034(3) 0.045(4) 0.036(3) 0.004(3) 0.009(2) 0.007(3)
C31 0.045(3) 0.039(4) 0.037(3) 0.012(3) 0.010(3) 0.007(3)
C32 0.043(4) 0.067(5) 0.046(4) 0.005(3) 0.010(3) 0.003(3)
C33 0.064(5) 0.070(5) 0.047(4) -0.002(4) 0.003(4) 0.004(4)
C34 0.044(4) 0.055(5) 0.078(6) 0.010(4) 0.002(4) 0.001(3)
C35 0.044(4) 0.056(5) 0.087(6) 0.015(4) 0.026(4) 0.003(3)
C36 0.051(4) 0.047(4) 0.057(4) 0.012(3) 0.025(3) 0.006(3)
C37 0.040(3) 0.052(4) 0.046(4) 0.020(3) 0.010(3) 0.009(3)
C38 0.050(4) 0.073(5) 0.067(5) 0.038(4) 0.025(4) 0.010(3)
C39 0.072(5) 0.064(5) 0.034(4) 0.021(3) 0.014(3) 0.008(4)
C40 0.055(4) 0.059(4) 0.036(4) 0.012(3) 0.000(3) -0.007(3)
C41 0.046(4) 0.050(4) 0.035(3) 0.010(3) 0.009(3) 0.000(3)
C42 0.043(3) 0.040(4) 0.026(3) 0.008(2) 0.012(2) 0.014(3)
C43 0.037(3) 0.049(4) 0.026(3) 0.008(3) 0.008(2) 0.012(3)
C44 0.035(3) 0.060(4) 0.043(4) 0.024(3) 0.012(3) 0.023(3)
C45 0.038(3) 0.069(4) 0.023(3) 0.007(3) 0.012(2) 0.016(3)
C46 0.035(3) 0.067(4) 0.021(3) 0.012(3) 0.008(2) 0.012(3)
C47 0.043(4) 0.081(5) 0.039(4) 0.015(3) 0.018(3) 0.021(3)
C48 0.038(4) 0.093(6) 0.044(4) 0.011(4) 0.017(3) 0.024(4)
C49 0.048(4) 0.102(7) 0.055(5) 0.017(4) 0.024(3) 0.003(4)
C50 0.065(5) 0.085(6) 0.059(5) 0.024(4) 0.025(4) 0.004(4)
C51 0.045(4) 0.076(5) 0.044(4) 0.020(4) 0.013(3) 0.017(3)
C52 0.031(3) 0.100(6) 0.027(3) 0.013(3) 0.009(2) 0.005(3)
C53 0.031(4) 0.143(8) 0.049(4) 0.018(5) 0.016(3) 0.002(4)
C54 0.030(4) 0.157(9) 0.035(4) 0.001(5) 0.003(3) 0.032(5)
C55 0.054(4) 0.109(7) 0.029(4) -0.002(4) 0.001(3) 0.046(4)
C56 0.036(3) 0.070(5) 0.037(4) -0.003(3) 0.005(3) 0.022(3)
C57 0.024(3) 0.065(4) 0.022(3) 0.000(3) 0.006(2) 0.009(3)
C58 0.029(3) 0.042(3) 0.021(3) 0.001(2) 0.003(2) 0.011(2)
C59 0.026(3) 0.050(4) 0.025(3) 0.011(3) 0.003(2) 0.013(2)
C60 0.037(3) 0.039(3) 0.030(3) 0.002(3) 0.010(2) 0.005(2)
C61 0.030(3) 0.042(3) 0.024(3) 0.000(3) 0.002(2) 0.001(2)
C62 0.039(3) 0.043(4) 0.032(3) -0.002(3) 0.009(2) 0.002(3)
C63 0.049(4) 0.046(4) 0.041(4) 0.001(3) 0.008(3) -0.010(3)
C64 0.042(4) 0.060(5) 0.052(4) 0.000(3) 0.021(3) -0.012(3)
C65 0.029(3) 0.060(4) 0.069(5) -0.004(4) 0.023(3) -0.001(3)
C66 0.028(3) 0.050(4) 0.046(4) 0.007(3) 0.004(3) 0.004(3)
C67 0.091(6) 0.055(5) 0.078(5) 0.019(4) 0.053(5) 0.019(4)
C68 0.124(8) 0.055(5) 0.133(9) 0.041(5) 0.098(7) 0.021(5)
C69 0.117(8) 0.069(6) 0.113(8) -0.014(6) 0.081(7) -0.023(6)
C70 0.106(7) 0.119(8) 0.061(5) -0.017(6) 0.033(5) -0.062(6)
C71 0.071(5) 0.091(6) 0.051(4) 0.000(4) 0.015(4) -0.038(4)
C72 0.069(4) 0.038(4) 0.042(4) 0.005(3) 0.035(3) 0.000(3)
C73 0.053(4) 0.031(3) 0.035(4) 0.001(3) 0.014(3) 0.008(3)
C74 0.051(4) 0.040(4) 0.032(3) 0.001(3) 0.011(3) -0.004(3)
C75 0.046(3) 0.030(3) 0.033(3) 0.000(3) 0.016(3) 0.011(3)
C76 0.040(3) 0.037(3) 0.024(3) -0.001(3) 0.012(2) 0.004(2)
C77 0.063(4) 0.039(4) 0.047(4) -0.002(3) 0.023(3) -0.002(3)
C78 0.072(5) 0.068(5) 0.032(4) -0.014(3) 0.018(3) 0.001(4)
C79 0.054(4) 0.078(5) 0.026(3) 0.006(3) 0.017(3) -0.002(3)
C80 0.058(4) 0.059(4) 0.037(4) 0.012(3) 0.013(3) -0.012(3)
C81 0.047(3) 0.052(4) 0.027(3) 0.001(3) 0.007(3) -0.007(3)
O15 0.066(3) 0.060(3) 0.072(4) -0.003(3) 0.009(3) -0.006(2)
C84 0.103(7) 0.060(5) 0.113(7) -0.010(5) 0.059(6) -0.011(5)
O16 0.066(4) 0.175(7) 0.061(4) 0.026(4) 0.014(3) 0.011(4)
C85 0.059(5) 0.190(11) 0.064(6) 0.025(6) 0.011(4) 0.005(6)
O17 0.067(4) 0.074(4) 0.097(4) -0.010(3) 0.008(3) 0.022(3)
C86 0.197(16) 0.219(18) 0.162(14) 0.092(13) 0.054(12) 0.085(14)

loop_
_atom_type_symbol
_atom_type_description
_atom_type_scat_dispersion_real
_atom_type_scat_dispersion_imag
_atom_type_scat_source
C C 0.0033 0.0016 'International Tables Vol C Tables 4.2.6.8 and 6.1.1.4'
H H 0.0000 0.0000 'International Tables Vol C Tables 4.2.6.8 and 6.1.1.4'
Cu Cu 0.3201 1.2651 'International Tables Vol C Tables 4.2.6.8 and 6.1.1.4'
N N 0.0061 0.0033 'International Tables Vol C Tables 4.2.6.8 and 6.1.1.4'
Ni Ni 0.3393 1.1124 'International Tables Vol C Tables 4.2.6.8 and 6.1.1.4'
O O 0.0106 0.0060 'International Tables Vol C Tables 4.2.6.8 and 6.1.1.4'
Tb Tb -0.1723 4.1537 'International Tables Vol C Tables 4.2.6.8 and 6.1.1.4'

loop_
_geom_angle_atom_site_label_1
_geom_angle_atom_site_label_2
_geom_angle_atom_site_label_3
_geom_angle
_geom_angle_site_symmetry_1
_geom_angle_site_symmetry_3
O3 Cu1 N4 90.10(15) . .
O3 Cu1 N1 170.83(16) . .
N4 Cu1 N1 98.20(18) . .
O3 Cu1 O2 80.45(14) . .
N4 Cu1 O2 166.06(16) . .
N1 Cu1 O2 90.68(17) . .
O3 Cu1 O14 95.77(16) . .
N4 Cu1 O14 91.9(2) . .
N1 Cu1 O14 87.89(19) . .
O2 Cu1 O14 99.19(18) . .
N2 Ni1 N3 99.4(2) . .
N2 Ni1 O3 168.14(18) . .
N3 Ni1 O3 92.42(17) . .
N2 Ni1 O2 91.27(18) . .
N3 Ni1 O2 168.36(17) . .
O3 Ni1 O2 76.88(14) . .
N2 Ni1 O4 92.13(17) . 3_765
N3 Ni1 O4 90.20(18) . 3_765
O3 Ni1 O4 89.06(14) . 3_765
O2 Ni1 O4 94.13(14) . 3_765
N2 Ni1 O13 93.69(19) . .
N3 Ni1 O13 86.2(2) . .
O3 Ni1 O13 85.79(18) . .
O2 Ni1 O13 88.4(2) . .
O4 Ni1 O13 173.60(16) 3_765 .
N1 O1 H1 109.3 . .
C7 O2 Cu1 130.2(3) . .
C7 O2 Ni1 128.4(3) . .
Cu1 O2 Ni1 100.39(16) . .
C18 O3 Cu1 129.6(3) . .
C18 O3 Ni1 128.2(3) . .
Cu1 O3 Ni1 101.91(16) . .
N4 O4 Ni1 113.4(3) . 3_765
C82 O13 Ni1 130.7(5) . .
C82 O13 H13 105.9 . .
Ni1 O13 H13 101.8 . .
C83 O14 Cu1 115.6(5) . .
C83 O14 H14 109.5 . .
Cu1 O14 H14 121.9 . .
C1 N1 O1 113.3(4) . .
C1 N1 Cu1 127.2(4) . .
O1 N1 Cu1 119.3(3) . .
C8 N2 C9 116.3(5) . .
C8 N2 Ni1 124.7(4) . .
C9 N2 Ni1 119.0(4) . .
C12 N3 C11 114.7(5) . .
C12 N3 Ni1 123.3(4) . .
C11 N3 Ni1 121.9(4) . .
C19 N4 O4 115.2(4) . .
C19 N4 Cu1 125.6(3) . .
O4 N4 Cu1 119.2(3) . .
N1 C1 C2 126.4(5) . .
N1 C1 H1A 116.8 . .
C2 C1 H1A 116.8 . .
C3 C2 C7 120.9(5) . .
C3 C2 C1 115.5(6) . .
C7 C2 C1 123.4(5) . .
C4 C3 C2 122.1(6) . .
C4 C3 H3 119.0 . .
C2 C3 H3 119.0 . .
C3 C4 C5 117.7(6) . .
C3 C4 C20 121.6(7) . .
C5 C4 C20 120.7(6) . .
C4 C5 C6 122.1(6) . .
C4 C5 H5 119.0 . .
C6 C5 H5 119.0 . .
C5 C6 C7 120.1(5) . .
C5 C6 C8 114.5(5) . .
C7 C6 C8 125.3(5) . .
O2 C7 C6 121.5(5) . .
O2 C7 C2 121.5(5) . .
C6 C7 C2 117.0(5) . .
N2 C8 C6 128.4(5) . .
N2 C8 H8 115.8 . .
C6 C8 H8 115.8 . .
N2 C9 C10 112.9(6) . .
N2 C9 H9A 109.0 . .
C10 C9 H9A 109.0 . .
N2 C9 H9B 109.0 . .
C10 C9 H9B 109.0 . .
H9A C9 H9B 107.8 . .
C9 C10 C11 114.7(8) . .
C9 C10 H10A 108.6 . .
C11 C10 H10A 108.6 . .
C9 C10 H10B 108.6 . .
C11 C10 H10B 108.6 . .
H10A C10 H10B 107.6 . .
N3 C11 C10 111.7(5) . .
N3 C11 H11A 109.3 . .
C10 C11 H11A 109.3 . .
N3 C11 H11B 109.3 . .
C10 C11 H11B 109.3 . .
H11A C11 H11B 107.9 . .
N3 C12 C13 128.4(6) . .
N3 C12 H12 115.8 . .
C13 C12 H12 115.8 . .
C14 C13 C18 119.9(5) . .
C14 C13 C12 114.7(5) . .
C18 C13 C12 125.1(5) . .
C15 C14 C13 121.9(5) . .
C15 C14 H14A 119.0 . .
C13 C14 H14A 119.0 . .
C16 C15 C14 118.5(6) . .
C16 C15 C21 120.8(6) . .
C14 C15 C21 120.7(6) . .
C15 C16 C17 122.3(5) . .
C15 C16 H16 118.9 . .
C17 C16 H16 118.9 . .
C16 C17 C18 120.1(5) . .
C16 C17 C19 116.0(5) . .
C18 C17 C19 123.4(5) . .
O3 C18 C17 120.8(4) . .
O3 C18 C13 121.9(4) . .
C17 C18 C13 117.3(5) . .
N4 C19 C17 126.0(5) . .
N4 C19 H19 117.0 . .
C17 C19 H19 117.0 . .
C4 C20 H20A 109.5 . .
C4 C20 H20B 109.5 . .
H20A C20 H20B 109.5 . .
C4 C20 H20C 109.5 . .
H20A C20 H20C 109.5 . .
H20B C20 H20C 109.5 . .
C15 C21 H21A 109.5 . .
C15 C21 H21B 109.5 . .
H21A C21 H21B 109.5 . .
C15 C21 H21C 109.5 . .
H21A C21 H21C 109.5 . .
H21B C21 H21C 109.5 . .
O13 C82 H82A 109.5 . .
O13 C82 H82B 109.5 . .
H82A C82 H82B 109.5 . .
O13 C82 H82C 109.5 . .
H82A C82 H82C 109.5 . .
H82B C82 H82C 109.5 . .
O14 C83 H83A 109.5 . .
O14 C83 H83B 109.5 . .
H83A C83 H83B 109.5 . .
O14 C83 H83C 109.5 . .
H83A C83 H83C 109.5 . .
H83B C83 H83C 109.5 . .
O7 Tb1 O10 145.30(13) . .
O7 Tb1 O5 76.28(13) . .
O10 Tb1 O5 119.13(13) . .
O7 Tb1 O9 142.26(13) . .
O10 Tb1 O9 71.25(12) . .
O5 Tb1 O9 73.99(12) . .
O7 Tb1 O12 110.80(14) . .
O10 Tb1 O12 74.37(13) . .
O5 Tb1 O12 146.60(13) . .
O9 Tb1 O12 83.45(12) . .
O7 Tb1 O11 74.63(14) . .
O10 Tb1 O11 135.85(12) . .
O5 Tb1 O11 79.49(13) . .
O9 Tb1 O11 77.53(13) . .
O12 Tb1 O11 71.69(13) . .
O7 Tb1 O8 71.11(13) . .
O10 Tb1 O8 77.47(13) . .
O5 Tb1 O8 134.70(12) . .
O9 Tb1 O8 146.19(13) . .
O12 Tb1 O8 75.98(12) . .
O11 Tb1 O8 119.43(14) . .
O7 Tb1 O6 85.16(14) . .
O10 Tb1 O6 72.76(13) . .
O5 Tb1 O6 71.37(13) . .
O9 Tb1 O6 106.44(13) . .
O12 Tb1 O6 140.06(12) . .
O11 Tb1 O6 147.77(13) . .
O8 Tb1 O6 75.30(13) . .
C28 O5 Tb1 130.5(3) . .
C30 O6 Tb1 132.0(4) . .
C43 O7 Tb1 130.4(4) . .
C45 O8 Tb1 132.1(3) . .
C58 O9 Tb1 133.5(3) . .
C60 O10 Tb1 129.5(4) . .
C73 O11 Tb1 135.4(4) . .
C75 O12 Tb1 136.1(3) . .
C27 C22 C23 119.8(8) . .
C27 C22 H22 120.1 . .
C23 C22 H22 120.1 . .
C24 C23 C22 120.8(8) . .
C24 C23 H23 119.6 . .
C22 C23 H23 119.6 . .
C25 C24 C23 120.2(8) . .
C25 C24 H24 119.9 . .
C23 C24 H24 119.9 . .
C24 C25 C26 119.8(8) . .
C24 C25 H25 120.1 . .
C26 C25 H25 120.1 . .
C25 C26 C27 120.5(8) . .
C25 C26 H26 119.7 . .
C27 C26 H26 119.7 . .
C22 C27 C26 118.8(6) . .
C22 C27 C28 118.6(6) . .
C26 C27 C28 122.6(6) . .
O5 C28 C29 124.8(5) . .
O5 C28 C27 116.7(5) . .
C29 C28 C27 118.5(5) . .
C30 C29 C28 123.5(5) . .
C30 C29 H29 118.2 . .
C28 C29 H29 118.2 . .
O6 C30 C29 124.7(5) . .
O6 C30 C31 117.5(5) . .
C29 C30 C31 117.8(5) . .
C32 C31 C36 117.0(6) . .
C32 C31 C30 122.6(5) . .
C36 C31 C30 120.4(5) . .
C33 C32 C31 121.2(6) . .
C33 C32 H32 119.4 . .
C31 C32 H32 119.4 . .
C34 C33 C32 121.0(7) . .
C34 C33 H33 119.5 . .
C32 C33 H33 119.5 . .
C33 C34 C35 118.6(6) . .
C33 C34 H34 120.7 . .
C35 C34 H34 120.7 . .
C36 C35 C34 121.2(6) . .
C36 C35 H35 119.4 . .
C34 C35 H35 119.4 . .
C35 C36 C31 120.9(6) . .
C35 C36 H36 119.6 . .
C31 C36 H36 119.6 . .
C38 C37 C42 120.7(6) . .
C38 C37 H37 119.7 . .
C42 C37 H37 119.7 . .
C39 C38 C37 119.9(6) . .
C39 C38 H38 120.1 . .
C37 C38 H38 120.1 . .
C38 C39 C40 120.5(6) . .
C38 C39 H39 119.8 . .
C40 C39 H39 119.8 . .
C39 C40 C41 119.9(6) . .
C39 C40 H40 120.1 . .
C41 C40 H40 120.1 . .
C40 C41 C42 120.1(6) . .
C40 C41 H41 119.9 . .
C42 C41 H41 119.9 . .
C37 C42 C41 119.0(5) . .
C37 C42 C43 118.0(5) . .
C41 C42 C43 122.7(5) . .
O7 C43 C44 123.7(5) . .
O7 C43 C42 115.6(5) . .
C44 C43 C42 120.7(5) . .
C43 C44 C45 122.4(5) . .
C43 C44 H44 118.8 . .
C45 C44 H44 118.8 . .
O8 C45 C44 125.8(5) . .
O8 C45 C46 117.0(5) . .
C44 C45 C46 117.1(5) . .
C47 C46 C51 119.0(6) . .
C47 C46 C45 123.6(6) . .
C51 C46 C45 117.3(5) . .
C48 C47 C46 120.1(7) . .
C48 C47 H47 120.0 . .
C46 C47 H47 120.0 . .
C49 C48 C47 120.7(6) . .
C49 C48 H48 119.6 . .
C47 C48 H48 119.6 . .
C50 C49 C48 119.9(6) . .
C50 C49 H49 120.1 . .
C48 C49 H49 120.1 . .
C49 C50 C51 120.5(7) . .
C49 C50 H50 119.7 . .
C51 C50 H50 119.7 . .
C46 C51 C50 119.8(6) . .
C46 C51 H51 120.1 . .
C50 C51 H51 120.1 . .
C57 C52 C53 119.0(7) . .
C57 C52 H52 120.5 . .
C53 C52 H52 120.5 . .
C54 C53 C52 120.2(7) . .
C54 C53 H53 119.9 . .
C52 C53 H53 119.9 . .
C53 C54 C55 120.8(6) . .
C53 C54 H54 119.6 . .
C55 C54 H54 119.6 . .
C54 C55 C56 120.5(7) . .
C54 C55 H55 119.8 . .
C56 C55 H55 119.8 . .
C55 C56 C57 119.2(7) . .
C55 C56 H56 120.4 . .
C57 C56 H56 120.4 . .
C52 C57 C56 120.3(5) . .
C52 C57 C58 117.5(5) . .
C56 C57 C58 122.1(5) . .
O9 C58 C59 125.1(4) . .
O9 C58 C57 115.8(5) . .
C59 C58 C57 119.1(5) . .
C60 C59 C58 122.0(5) . .
C60 C59 H59 119.0 . .
C58 C59 H59 119.0 . .
O10 C60 C59 125.0(5) . .
O10 C60 C61 115.1(5) . .
C59 C60 C61 119.8(5) . .
C66 C61 C62 118.4(5) . .
C66 C61 C60 117.6(5) . .
C62 C61 C60 123.9(5) . .
C63 C62 C61 121.0(5) . .
C63 C62 H62 119.5 . .
C61 C62 H62 119.5 . .
C64 C63 C62 120.9(6) . .
C64 C63 H63 119.6 . .
C62 C63 H63 119.6 . .
C63 C64 C65 118.9(6) . .
C63 C64 H64 120.6 . .
C65 C64 H64 120.6 . .
C66 C65 C64 120.0(5) . .
C66 C65 H65 120.0 . .
C64 C65 H65 120.0 . .
C65 C66 C61 120.8(6) . .
C65 C66 H66 119.6 . .
C61 C66 H66 119.6 . .
C72 C67 C68 121.2(8) . .
C72 C67 H67 119.4 . .
C68 C67 H67 119.4 . .
C69 C68 C67 119.6(8) . .
C69 C68 H68 120.2 . .
C67 C68 H68 120.2 . .
C68 C69 C70 119.9(8) . .
C68 C69 H69 120.0 . .
C70 C69 H69 120.0 . .
C69 C70 C71 120.6(9) . .
C69 C70 H70 119.7 . .
C71 C70 H70 119.7 . .
C72 C71 C70 119.9(8) . .
C72 C71 H71 120.1 . .
C70 C71 H71 120.1 . .
C67 C72 C71 118.7(6) . .
C67 C72 C73 118.8(6) . .
C71 C72 C73 122.5(6) . .
O11 C73 C74 125.5(6) . .
O11 C73 C72 116.8(5) . .
C74 C73 C72 117.7(6) . .
C75 C74 C73 122.9(6) . .
C75 C74 H74 118.6 . .
C73 C74 H74 118.6 . .
O12 C75 C74 125.5(5) . .
O12 C75 C76 115.0(5) . .
C74 C75 C76 119.6(5) . .
C81 C76 C77 119.6(5) . .
C81 C76 C75 118.9(5) . .
C77 C76 C75 121.5(5) . .
C76 C77 C78 120.0(6) . .
C76 C77 H77 120.0 . .
C78 C77 H77 120.0 . .
C79 C78 C77 119.9(6) . .
C79 C78 H78 120.0 . .
C77 C78 H78 120.0 . .
C80 C79 C78 119.6(6) . .
C80 C79 H79 120.2 . .
C78 C79 H79 120.2 . .
C79 C80 C81 121.4(6) . .
C79 C80 H80 119.3 . .
C81 C80 H80 119.3 . .
C76 C81 C80 119.5(6) . .
C76 C81 H81 120.3 . .
C80 C81 H81 120.3 . .
C84 O15 H15 109.5 . .
O15 C84 H84A 109.5 . .
O15 C84 H84B 109.5 . .
H84A C84 H84B 109.5 . .
O15 C84 H84C 109.5 . .
H84A C84 H84C 109.5 . .
H84B C84 H84C 109.5 . .
C85 O16 H16A 109.5 . .
O16 C85 H85A 109.5 . .
O16 C85 H85B 109.5 . .
H85A C85 H85B 109.5 . .
O16 C85 H85C 109.5 . .
H85A C85 H85C 109.5 . .
H85B C85 H85C 109.5 . .
C86 O17 H17 109.5 . .
O17 C86 H86A 109.5 . .
O17 C86 H86B 109.5 . .
H86A C86 H86B 109.5 . .
O17 C86 H86C 109.5 . .
H86A C86 H86C 109.5 . .
H86B C86 H86C 109.5 . .

loop_
_geom_bond_atom_site_label_1
_geom_bond_atom_site_label_2
_geom_bond_distance
_geom_bond_site_symmetry_2
Cu1 O3 1.946(3) .
Cu1 N4 1.949(4) .
Cu1 N1 1.951(4) .
Cu1 O2 1.961(3) .
Cu1 O14 2.437(5) .
Ni1 N2 2.003(5) .
Ni1 N3 2.011(5) .
Ni1 O3 2.015(3) .
Ni1 O2 2.043(4) .
Ni1 O4 2.109(4) 3_765
Ni1 O13 2.157(5) .
O1 N1 1.383(5) .
O1 H1 0.8401 .
O2 C7 1.328(6) .
O3 C18 1.316(6) .
O4 N4 1.391(5) .
O4 Ni1 2.109(4) 3_765
O13 C82 1.341(8) .
O13 H13 0.8496 .
O14 C83 1.445(11) .
O14 H14 0.8400 .
N1 C1 1.290(7) .
N2 C8 1.278(7) .
N2 C9 1.466(7) .
N3 C12 1.275(7) .
N3 C11 1.476(7) .
N4 C19 1.283(6) .
C1 C2 1.443(8) .
C1 H1A 0.9500 .
C2 C3 1.393(8) .
C2 C7 1.419(8) .
C3 C4 1.379(9) .
C3 H3 0.9500 .
C4 C5 1.391(9) .
C4 C20 1.523(9) .
C5 C6 1.404(8) .
C5 H5 0.9500 .
C6 C7 1.416(7) .
C6 C8 1.454(8) .
C8 H8 0.9500 .
C9 C10 1.500(11) .
C9 H9A 0.9900 .
C9 H9B 0.9900 .
C10 C11 1.544(10) .
C10 H10A 0.9900 .
C10 H10B 0.9900 .
C11 H11A 0.9900 .
C11 H11B 0.9900 .
C12 C13 1.461(7) .
C12 H12 0.9500 .
C13 C14 1.413(8) .
C13 C18 1.421(7) .
C14 C15 1.375(8) .
C14 H14A 0.9500 .
C15 C16 1.372(8) .
C15 C21 1.503(9) .
C16 C17 1.406(7) .
C16 H16 0.9500 .
C17 C18 1.420(7) .
C17 C19 1.442(7) .
C19 H19 0.9500 .
C20 H20A 0.9800 .
C20 H20B 0.9800 .
C20 H20C 0.9800 .
C21 H21A 0.9800 .
C21 H21B 0.9800 .
C21 H21C 0.9800 .
C82 H82A 0.9800 .
C82 H82B 0.9800 .
C82 H82C 0.9800 .
C83 H83A 0.9800 .
C83 H83B 0.9800 .
C83 H83C 0.9800 .
Tb1 O7 2.336(4) .
Tb1 O10 2.347(4) .
Tb1 O5 2.350(4) .
Tb1 O9 2.357(3) .
Tb1 O12 2.358(4) .
Tb1 O11 2.371(4) .
Tb1 O8 2.390(3) .
Tb1 O6 2.414(4) .
O5 C28 1.252(7) .
O6 C30 1.267(6) .
O7 C43 1.260(6) .
O8 C45 1.251(6) .
O9 C58 1.261(6) .
O10 C60 1.265(6) .
O11 C73 1.258(7) .
O12 C75 1.271(6) .
C22 C27 1.377(9) .
C22 C23 1.387(10) .
C22 H22 0.9500 .
C23 C24 1.371(13) .
C23 H23 0.9500 .
C24 C25 1.359(13) .
C24 H24 0.9500 .
C25 C26 1.390(10) .
C25 H25 0.9500 .
C26 C27 1.395(9) .
C26 H26 0.9500 .
C27 C28 1.499(8) .
C28 C29 1.414(8) .
C29 C30 1.405(8) .
C29 H29 0.9500 .
C30 C31 1.480(8) .
C31 C32 1.398(8) .
C31 C36 1.403(8) .
C32 C33 1.379(9) .
C32 H32 0.9500 .
C33 C34 1.372(9) .
C33 H33 0.9500 .
C34 C35 1.381(10) .
C34 H34 0.9500 .
C35 C36 1.375(9) .
C35 H35 0.9500 .
C36 H36 0.9500 .
C37 C38 1.376(8) .
C37 C42 1.382(8) .
C37 H37 0.9500 .
C38 C39 1.366(9) .
C38 H38 0.9500 .
C39 C40 1.374(9) .
C39 H39 0.9500 .
C40 C41 1.382(8) .
C40 H40 0.9500 .
C41 C42 1.386(8) .
C41 H41 0.9500 .
C42 C43 1.510(7) .
C43 C44 1.394(8) .
C44 C45 1.417(8) .
C44 H44 0.9500 .
C45 C46 1.497(8) .
C46 C47 1.385(8) .
C46 C51 1.389(9) .
C47 C48 1.380(9) .
C47 H47 0.9500 .
C48 C49 1.367(10) .
C48 H48 0.9500 .
C49 C50 1.364(10) .
C49 H49 0.9500 .
C50 C51 1.390(9) .
C50 H50 0.9500 .
C51 H51 0.9500 .
C52 C57 1.379(8) .
C52 C53 1.396(8) .
C52 H52 0.9500 .
C53 C54 1.351(11) .
C53 H53 0.9500 .
C54 C55 1.370(11) .
C54 H54 0.9500 .
C55 C56 1.372(8) .
C55 H55 0.9500 .
C56 C57 1.392(8) .
C56 H56 0.9500 .
C57 C58 1.511(7) .
C58 C59 1.407(7) .
C59 C60 1.398(7) .
C59 H59 0.9500 .
C60 C61 1.503(7) .
C61 C66 1.383(7) .
C61 C62 1.384(8) .
C62 C63 1.378(8) .
C62 H62 0.9500 .
C63 C64 1.366(8) .
C63 H63 0.9500 .
C64 C65 1.402(9) .
C64 H64 0.9500 .
C65 C66 1.383(8) .
C65 H65 0.9500 .
C66 H66 0.9500 .
C67 C72 1.372(9) .
C67 C68 1.400(11) .
C67 H67 0.9500 .
C68 C69 1.369(13) .
C68 H68 0.9500 .
C69 C70 1.369(13) .
C69 H69 0.9500 .
C70 C71 1.398(10) .
C70 H70 0.9500 .
C71 C72 1.389(10) .
C71 H71 0.9500 .
C72 C73 1.508(8) .
C73 C74 1.405(8) .
C74 C75 1.397(8) .
C74 H74 0.9500 .
C75 C76 1.505(7) .
C76 C81 1.372(8) .
C76 C77 1.395(8) .
C77 C78 1.399(8) .
C77 H77 0.9500 .
C78 C79 1.375(9) .
C78 H78 0.9500 .
C79 C80 1.367(9) .
C79 H79 0.9500 .
C80 C81 1.393(8) .
C80 H80 0.9500 .
C81 H81 0.9500 .
O15 C84 1.408(8) .
O15 H15 0.8400 .
C84 H84A 0.9800 .
C84 H84B 0.9800 .
C84 H84C 0.9800 .
O16 C85 1.359(9) .
O16 H16A 0.8400 .
C85 H85A 0.9800 .
C85 H85B 0.9800 .
C85 H85C 0.9800 .
O17 C86 1.466(9) .
O17 H17 0.8400 .
C86 H86A 0.9800 .
C86 H86B 0.9800 .
C86 H86C 0.9800 .

loop_
_geom_torsion_atom_site_label_1
_geom_torsion_atom_site_label_2
_geom_torsion_atom_site_label_3
_geom_torsion_atom_site_label_4
_geom_torsion
_geom_torsion_site_symmetry_1
Ni1 O4 N4 C19 -86.5(4) 3_765
Ni1 O4 N4 Cu1 95.8(3) 3_765
O1 N1 C1 C2 -178.8(5) .
Cu1 N1 C1 C2 6.5(9) .
N1 C1 C2 C3 173.4(6) .
N1 C1 C2 C7 -1.5(10) .
C7 C2 C3 C4 0.9(10) .
C1 C2 C3 C4 -174.2(6) .
C2 C3 C4 C5 0.6(10) .
C2 C3 C4 C20 180.0(6) .
C3 C4 C5 C6 -2.0(9) .
C20 C4 C5 C6 178.7(6) .
C4 C5 C6 C7 1.9(9) .
C4 C5 C6 C8 -178.9(6) .
Cu1 O2 C7 C6 -171.3(4) .
Ni1 O2 C7 C6 -4.7(7) .
Cu1 O2 C7 C2 8.5(7) .
Ni1 O2 C7 C2 175.1(4) .
C5 C6 C7 O2 179.5(5) .
C8 C6 C7 O2 0.3(8) .
C5 C6 C7 C2 -0.4(8) .
C8 C6 C7 C2 -179.5(5) .
C3 C2 C7 O2 179.2(5) .
C1 C2 C7 O2 -6.2(9) .
C3 C2 C7 C6 -1.0(8) .
C1 C2 C7 C6 173.7(5) .
C9 N2 C8 C6 -177.1(6) .
Ni1 N2 C8 C6 3.1(9) .
C5 C6 C8 N2 -178.8(6) .
C7 C6 C8 N2 0.4(9) .
C8 N2 C9 C10 -144.1(7) .
Ni1 N2 C9 C10 35.6(8) .
N2 C9 C10 C11 -76.2(8) .
C12 N3 C11 C10 160.3(7) .
Ni1 N3 C11 C10 -23.7(9) .
C9 C10 C11 N3 68.3(9) .
C11 N3 C12 C13 -177.7(7) .
Ni1 N3 C12 C13 6.4(10) .
N3 C12 C13 C14 176.3(7) .
N3 C12 C13 C18 2.1(11) .
C18 C13 C14 C15 1.3(10) .
C12 C13 C14 C15 -173.3(7) .
C13 C14 C15 C16 1.2(11) .
C13 C14 C15 C21 178.8(8) .
C14 C15 C16 C17 -2.3(11) .
C21 C15 C16 C17 -179.8(7) .
C15 C16 C17 C18 0.8(9) .
C15 C16 C17 C19 172.3(6) .
Cu1 O3 C18 C17 10.6(7) .
Ni1 O3 C18 C17 -176.7(4) .
Cu1 O3 C18 C13 -172.7(4) .
Ni1 O3 C18 C13 0.0(7) .
C16 C17 C18 O3 178.5(5) .
C19 C17 C18 O3 7.7(8) .
C16 C17 C18 C13 1.7(8) .
C19 C17 C18 C13 -169.2(5) .
C14 C13 C18 O3 -179.5(6) .
C12 C13 C18 O3 -5.5(9) .
C14 C13 C18 C17 -2.7(8) .
C12 C13 C18 C17 171.3(6) .
O4 N4 C19 C17 170.9(4) .
Cu1 N4 C19 C17 -11.5(7) .
C16 C17 C19 N4 -178.3(5) .
C18 C17 C19 N4 -7.1(8) .
C27 C22 C23 C24 0.8(11) .
C22 C23 C24 C25 2.4(13) .
C23 C24 C25 C26 -2.8(13) .
C24 C25 C26 C27 0.0(13) .
C23 C22 C27 C26 -3.6(9) .
C23 C22 C27 C28 174.6(6) .
C25 C26 C27 C22 3.2(10) .
C25 C26 C27 C28 -174.9(7) .
Tb1 O5 C28 C29 37.9(8) .
Tb1 O5 C28 C27 -140.9(4) .
C22 C27 C28 O5 22.9(8) .
C26 C27 C28 O5 -158.9(6) .
C22 C27 C28 C29 -156.0(6) .
C26 C27 C28 C29 22.1(8) .
O5 C28 C29 C30 -4.6(9) .
C27 C28 C29 C30 174.3(5) .
Tb1 O6 C30 C29 -15.2(8) .
Tb1 O6 C30 C31 163.6(4) .
C28 C29 C30 O6 -6.6(9) .
C28 C29 C30 C31 174.7(5) .
O6 C30 C31 C32 150.8(6) .
C29 C30 C31 C32 -30.3(8) .
O6 C30 C31 C36 -28.9(8) .
C29 C30 C31 C36 150.0(6) .
C36 C31 C32 C33 -1.3(9) .
C30 C31 C32 C33 179.0(6) .
C31 C32 C33 C34 1.4(11) .
C32 C33 C34 C35 -0.5(11) .
C33 C34 C35 C36 -0.3(10) .
C34 C35 C36 C31 0.4(10) .
C32 C31 C36 C35 0.4(9) .
C30 C31 C36 C35 -179.8(6) .
C42 C37 C38 C39 -0.9(11) .
C37 C38 C39 C40 1.0(11) .
C38 C39 C40 C41 -1.3(11) .
C39 C40 C41 C42 1.3(10) .
C38 C37 C42 C41 0.9(9) .
C38 C37 C42 C43 -172.5(6) .
C40 C41 C42 C37 -1.2(9) .
C40 C41 C42 C43 172.0(6) .
Tb1 O7 C43 C44 -44.5(8) .
Tb1 O7 C43 C42 135.8(4) .
C37 C42 C43 O7 16.7(8) .
C41 C42 C43 O7 -156.5(6) .
C37 C42 C43 C44 -163.0(6) .
C41 C42 C43 C44 23.9(9) .
O7 C43 C44 C45 14.1(10) .
C42 C43 C44 C45 -166.3(6) .
Tb1 O8 C45 C44 17.9(10) .
Tb1 O8 C45 C46 -158.7(4) .
C43 C44 C45 O8 -1.2(11) .
C43 C44 C45 C46 175.5(6) .
O8 C45 C46 C47 -142.0(6) .
C44 C45 C46 C47 41.0(9) .
O8 C45 C46 C51 41.8(8) .
C44 C45 C46 C51 -135.2(6) .
C51 C46 C47 C48 1.2(9) .
C45 C46 C47 C48 -174.9(6) .
C46 C47 C48 C49 -0.1(10) .
C47 C48 C49 C50 0.3(11) .
C48 C49 C50 C51 -1.5(11) .
C47 C46 C51 C50 -2.4(9) .
C45 C46 C51 C50 173.9(6) .
C49 C50 C51 C46 2.6(11) .
C57 C52 C53 C54 1.6(10) .
C52 C53 C54 C55 -0.4(11) .
C53 C54 C55 C56 -0.3(11) .
C54 C55 C56 C57 -0.1(9) .
C53 C52 C57 C56 -2.1(9) .
C53 C52 C57 C58 174.2(5) .
C55 C56 C57 C52 1.4(9) .
C55 C56 C57 C58 -174.8(5) .
Tb1 O9 C58 C59 -12.2(8) .
Tb1 O9 C58 C57 168.0(3) .
C52 C57 C58 O9 -23.0(7) .
C56 C57 C58 O9 153.2(5) .
C52 C57 C58 C59 157.2(5) .
C56 C57 C58 C59 -26.5(8) .
O9 C58 C59 C60 -9.8(9) .
C57 C58 C59 C60 169.9(5) .
Tb1 O10 C60 C59 38.5(8) .
Tb1 O10 C60 C61 -139.9(4) .
C58 C59 C60 O10 -3.8(9) .
C58 C59 C60 C61 174.6(5) .
O10 C60 C61 C66 28.5(7) .
C59 C60 C61 C66 -150.0(5) .
O10 C60 C61 C62 -154.4(5) .
C59 C60 C61 C62 27.1(8) .
C66 C61 C62 C63 -1.6(8) .
C60 C61 C62 C63 -178.7(5) .
C61 C62 C63 C64 2.7(9) .
C62 C63 C64 C65 -2.5(9) .
C63 C64 C65 C66 1.2(10) .
C64 C65 C66 C61 -0.2(9) .
C62 C61 C66 C65 0.4(9) .
C60 C61 C66 C65 177.6(5) .
C72 C67 C68 C69 -3.5(12) .
C67 C68 C69 C70 1.7(13) .
C68 C69 C70 C71 1.0(13) .
C69 C70 C71 C72 -2.0(13) .
C68 C67 C72 C71 2.4(10) .
C68 C67 C72 C73 -175.6(6) .
C70 C71 C72 C67 0.3(11) .
C70 C71 C72 C73 178.3(7) .
Tb1 O11 C73 C74 15.9(9) .
Tb1 O11 C73 C72 -165.3(4) .
C67 C72 C73 O11 -38.7(8) .
C71 C72 C73 O11 143.3(6) .
C67 C72 C73 C74 140.2(6) .
C71 C72 C73 C74 -37.8(9) .
O11 C73 C74 C75 2.2(9) .
C72 C73 C74 C75 -176.6(5) .
Tb1 O12 C75 C74 -6.4(8) .
Tb1 O12 C75 C76 172.0(3) .
C73 C74 C75 O12 -6.8(9) .
C73 C74 C75 C76 174.8(5) .
O12 C75 C76 C81 -36.1(7) .
C74 C75 C76 C81 142.5(6) .
O12 C75 C76 C77 142.4(5) .
C74 C75 C76 C77 -39.0(8) .
C81 C76 C77 C78 0.4(9) .
C75 C76 C77 C78 -178.1(5) .
C76 C77 C78 C79 -0.4(10) .
C77 C78 C79 C80 -0.4(10) .
C78 C79 C80 C81 1.3(10) .
C77 C76 C81 C80 0.5(9) .
C75 C76 C81 C80 179.0(5) .
C79 C80 C81 C76 -1.3(9) .
